data_4514857
loop_
_publ_author_name
'Hatano, Manabu'
'Nishio, Kosuke'
'Mochizuki, Takuya'
'Nishikawa, Keisuke'
'Ishihara, Kazuaki'

_publ_section_title
;
 Highly Active Chiral Dilithium(I) Binaphthyldisulfonate Catalysts for
 Enantio- and Chemoselective Strecker-Type Reactions
;
_journal_issue 9
_journal_name_full 'ACS Catalysis'
_journal_page_first 8178
_journal_paper_doi 10.1021/acscatal.9b02739
_journal_volume 9
_journal_year 2019
_chemical_absolute_configuration R
_chemical_formula_sum 'C23 H17 Br N2'
_chemical_formula_weight 401.29
_chemical_name_common
;
(R)-2-((Anthracen-9-ylmethyl)amino)-2-(4-bromophenyl)acetonitrile
;
_space_group_crystal_system monoclinic
_space_group_IT_number 4
_space_group_name_Hall 'P 2yb'
_space_group_name_H-M_alt 'P 1 21 1'
_symmetry_space_group_name_Hall 'P 2yb'
_symmetry_space_group_name_H-M 'P 1 21 1'
_atom_sites_solution_hydrogens mixed
_audit_creation_method SHELXL-2014/6
_cell_angle_alpha 90
_cell_angle_beta 92.925(9)
_cell_angle_gamma 90
_cell_formula_units_Z 2
_cell_length_a 11.030(4)
_cell_length_b 5.7133(18)
_cell_length_c 14.591(5)
_cell_measurement_reflns_used 3213
_cell_measurement_temperature 123(2)
_cell_measurement_theta_max 27.485
_cell_measurement_theta_min 3.272
_cell_volume 918.3(5)
_computing_cell_refinement 'Rigaku CrystalClear'
_computing_data_collection 'Rigaku CrystalClear'
_computing_data_reduction 'Rigaku CrystalClear'
_computing_molecular_graphics 'Rigaku CrystalStructure'
_computing_publication_material 'Rigaku CrystalStructure'
_computing_structure_refinement 'SHELXL-2014/6 (Sheldrick, 2014)'
_computing_structure_solution 'Rigaku CrystalStructure'
_diffrn_ambient_temperature 123(2)
_diffrn_measured_fraction_theta_full 0.989
_diffrn_measured_fraction_theta_max 0.984
_diffrn_measurement_device_type 'PILATUS 200K area detector'
_diffrn_measurement_method 'phi and omega scan'
_diffrn_radiation_type MoK\a
_diffrn_radiation_wavelength 0.71075
_diffrn_reflns_av_R_equivalents 0.1060
_diffrn_reflns_av_unetI/netI 0.1520
_diffrn_reflns_Laue_measured_fraction_full 0.989
_diffrn_reflns_Laue_measured_fraction_max 0.984
_diffrn_reflns_limit_h_max 13
_diffrn_reflns_limit_h_min -14
_diffrn_reflns_limit_k_max 7
_diffrn_reflns_limit_k_min -7
_diffrn_reflns_limit_l_max 18
_diffrn_reflns_limit_l_min -18
_diffrn_reflns_number 7811
_diffrn_reflns_point_group_measured_fraction_full 0.946
_diffrn_reflns_point_group_measured_fraction_max 0.923
_diffrn_reflns_theta_full 25.242
_diffrn_reflns_theta_max 27.399
_diffrn_reflns_theta_min 3.273
_exptl_absorpt_coefficient_mu 2.246
_exptl_absorpt_correction_type empirical
_exptl_absorpt_process_details 'Rigaku CrystalClear'
_exptl_crystal_colour colorless
_exptl_crystal_density_diffrn 1.451
_exptl_crystal_description prism
_exptl_crystal_F_000 408
_exptl_crystal_size_max 0.200
_exptl_crystal_size_mid 0.200
_exptl_crystal_size_min 0.100
_exptl_transmission_factor_max 1.000
_exptl_transmission_factor_min 0.854
_refine_diff_density_max 1.841
_refine_diff_density_min -1.132
_refine_diff_density_rms 0.143
_refine_ls_abs_structure_details
;
 Flack x determined using 700 quotients [(I+)-(I-)]/[(I+)+(I-)]
 (Parsons, Flack and Wagner, Acta Cryst. B69 (2013) 249-259).
;
_refine_ls_abs_structure_Flack 0.004(17)
_refine_ls_extinction_method none
_refine_ls_goodness_of_fit_ref 0.809
_refine_ls_hydrogen_treatment mixed
_refine_ls_matrix_type full
_refine_ls_number_parameters 243
_refine_ls_number_reflns 3866
_refine_ls_number_restraints 1
_refine_ls_restrained_S_all 0.809
_refine_ls_R_factor_all 0.0884
_refine_ls_R_factor_gt 0.0694
_refine_ls_shift/su_max 0.095
_refine_ls_shift/su_mean 0.140
_refine_ls_structure_factor_coef Fsqd
_refine_ls_weighting_details 'w=1/[\s^2^(Fo^2^)+(0.0742P)^2^] where P=(Fo^2^+2Fc^2^)/3'
_refine_ls_weighting_scheme calc
_refine_ls_wR_factor_gt 0.1556
_refine_ls_wR_factor_ref 0.1599
_reflns_Friedel_coverage 0.703
_reflns_Friedel_fraction_full 0.894
_reflns_Friedel_fraction_max 0.848
_reflns_number_gt 2214
_reflns_number_total 3866
_reflns_threshold_expression 'I > 2\s(I)'
_cod_data_source_file cs9b02739_si_002.cif
_cod_data_source_block CrystalClear
_cod_database_code 4514857
_shelx_space_group_comment
;
The symmetry employed for this shelxl refinement is uniquely defined
by the following loop, which should always be used as a source of
symmetry information in preference to the above space-group names.
They are only intended as comments.
;
_shelx_estimated_absorpt_t_min 0.662
_shelx_estimated_absorpt_t_max 0.807
_shelxl_version_number 2014/6

loop_
_space_group_symop_operation_xyz
'x, y, z'
'-x, y+1/2, -z'

loop_
_atom_site_label
_atom_site_type_symbol
_atom_site_fract_x
_atom_site_fract_y
_atom_site_fract_z
_atom_site_U_iso_or_equiv
_atom_site_adp_type
_atom_site_occupancy
_atom_site_site_symmetry_order
_atom_site_calc_flag
_atom_site_refinement_flags_posn
_atom_site_refinement_flags_adp
Br1 Br 1.70357(8) 0.3311(2) 0.84508(6) 0.0550(4) Uani 1 1 d . .
C10 C 1.1127(7) 0.802(2) 0.6875(5) 0.032(2) Uani 1 1 d . .
C1 C 1.1656(8) 0.5168(15) 0.9166(6) 0.031(2) Uani 1 1 d . .
H1 H 1.159(7) 0.591(15) 0.984(6) 0.03(2) Uiso 1 1 d . .
C22 C 0.8878(7) 0.857(2) 0.6900(5) 0.036(2) Uani 1 1 d . .
H22 H 0.8801 0.7202 0.7260 0.043 Uiso 1 1 calc R U
C14 C 1.4438(9) 1.0246(18) 0.5821(7) 0.044(3) Uani 1 1 d . .
H14 H 1.5174 1.0727 0.5567 0.053 Uiso 1 1 calc R U
C2 C 1.2962(9) 0.4502(16) 0.9017(6) 0.030(2) Uani 1 1 d . .
N1 N 1.0137(7) 0.1625(15) 0.9151(5) 0.042(2) Uani 1 1 d . .
C12 C 1.3352(9) 0.7481(16) 0.6719(6) 0.036(2) Uani 1 1 d . .
H12 H 1.3353 0.6125 0.7096 0.044 Uiso 1 1 calc R U
C8 C 1.0822(7) 0.310(2) 0.9157(5) 0.033(2) Uani 1 1 d . .
C11 C 1.2245(8) 0.8694(19) 0.6550(5) 0.035(2) Uani 1 1 d . .
C5 C 1.5396(9) 0.3782(18) 0.8675(6) 0.043(3) Uani 1 1 d . .
C13 C 1.4409(8) 0.816(3) 0.6368(6) 0.043(2) Uani 1 1 d . .
H13 H 1.5126 0.7263 0.6483 0.052 Uiso 1 1 calc R U
C16 C 1.2294(8) 1.0850(16) 0.5998(6) 0.034(2) Uani 1 1 d . .
C7 C 1.3844(8) 0.6208(16) 0.9256(5) 0.033(2) Uani 1 1 d . .
H7 H 1.3607 0.7624 0.9538 0.040 Uiso 1 1 calc R U
C3 C 1.3316(9) 0.2429(15) 0.8611(6) 0.033(2) Uani 1 1 d . .
H3 H 1.2732 0.1255 0.8453 0.040 Uiso 1 1 calc R U
C19 C 0.9033(8) 1.2624(15) 0.5853(6) 0.037(2) Uani 1 1 d . .
H19 H 0.9070 1.4013 0.5498 0.044 Uiso 1 1 calc R U
C6 C 1.5025(8) 0.5849(17) 0.9088(6) 0.036(2) Uani 1 1 d . .
H6 H 1.5609 0.7018 0.9253 0.043 Uiso 1 1 calc R U
C18 C 1.0129(9) 1.1399(16) 0.6087(6) 0.034(2) Uani 1 1 d . .
C17 C 1.1243(8) 1.2098(16) 0.5812(5) 0.034(2) Uani 1 1 d . .
H17 H 1.1291 1.3516 0.5476 0.040 Uiso 1 1 calc R U
C23 C 1.0043(8) 0.9275(15) 0.6635(6) 0.032(2) Uani 1 1 d . .
C4 C 1.4538(9) 0.2081(17) 0.8436(6) 0.038(2) Uani 1 1 d . .
H4 H 1.4782 0.0674 0.8151 0.046 Uiso 1 1 calc R U
N2 N 1.1273(7) 0.6912(12) 0.8473(5) 0.0305(17) Uani 1 1 d . .
H2 H 1.059(8) 0.746(19) 0.865(6) 0.03(3) Uiso 1 1 d . .
C20 C 0.7965(9) 1.1900(18) 0.6112(6) 0.040(2) Uani 1 1 d . .
H20 H 0.7252 1.2761 0.5941 0.048 Uiso 1 1 calc R U
C9 C 1.1085(8) 0.5990(15) 0.7532(5) 0.030(2) Uani 1 1 d . .
H9 H 1.0288 0.5194 0.7461 0.036 Uiso 1 1 calc R U
H9A H 1.1727 0.4844 0.7404 0.036 Uiso 1 1 calc R U
C21 C 0.7883(9) 0.9818(19) 0.6652(6) 0.041(2) Uani 1 1 d . .
H21 H 0.7113 0.9310 0.6837 0.049 Uiso 1 1 calc R U
C15 C 1.3432(9) 1.1504(17) 0.5670(6) 0.038(2) Uani 1 1 d . .
H15 H 1.3480 1.2910 0.5326 0.046 Uiso 1 1 calc R U

loop_
_atom_site_aniso_label
_atom_site_aniso_U_11
_atom_site_aniso_U_22
_atom_site_aniso_U_33
_atom_site_aniso_U_23
_atom_site_aniso_U_13
_atom_site_aniso_U_12
Br1 0.0493(6) 0.0701(7) 0.0469(5) 0.0036(7) 0.0159(4) 0.0078(7)
C10 0.043(5) 0.033(6) 0.018(3) -0.007(5) -0.002(3) -0.003(5)
C1 0.045(6) 0.029(5) 0.019(4) 0.007(4) 0.001(4) -0.002(4)
C22 0.042(5) 0.037(5) 0.028(4) -0.009(5) 0.002(3) 0.002(6)
C14 0.037(6) 0.055(7) 0.039(6) -0.008(5) 0.007(5) -0.010(5)
C2 0.048(6) 0.030(5) 0.012(4) 0.005(4) 0.000(4) 0.000(4)
N1 0.047(5) 0.043(5) 0.036(4) 0.003(4) 0.012(4) -0.001(4)
C12 0.046(6) 0.038(6) 0.025(5) -0.008(4) -0.003(4) 0.003(4)
C8 0.033(4) 0.036(6) 0.030(4) 0.011(6) 0.007(3) 0.001(6)
C11 0.038(5) 0.042(7) 0.023(4) -0.011(5) -0.001(3) 0.000(5)
C5 0.063(6) 0.044(7) 0.022(4) 0.010(4) 0.003(4) 0.007(6)
C13 0.037(5) 0.052(6) 0.040(5) -0.020(7) -0.003(4) 0.010(7)
C16 0.044(6) 0.037(6) 0.020(4) -0.011(4) -0.003(4) -0.009(5)
C7 0.045(6) 0.035(5) 0.020(4) 0.001(4) 0.000(4) 0.005(4)
C3 0.046(6) 0.034(5) 0.020(4) 0.002(4) -0.002(4) -0.001(4)
C19 0.045(5) 0.038(7) 0.028(4) -0.006(4) -0.004(4) 0.006(4)
C6 0.041(6) 0.041(6) 0.026(5) 0.005(4) -0.005(4) -0.005(5)
C18 0.050(6) 0.035(5) 0.017(4) -0.008(4) -0.003(4) -0.002(4)
C17 0.054(6) 0.031(5) 0.016(4) -0.003(4) -0.002(4) -0.003(5)
C23 0.041(5) 0.037(5) 0.018(4) -0.004(3) -0.002(4) 0.000(4)
C4 0.063(7) 0.034(5) 0.018(4) 0.000(4) 0.002(4) 0.014(5)
N2 0.043(5) 0.028(4) 0.021(4) -0.001(3) 0.000(3) 0.001(4)
C20 0.043(6) 0.043(6) 0.032(5) -0.007(5) -0.006(4) 0.014(5)
C9 0.036(5) 0.031(5) 0.022(4) -0.001(4) -0.005(4) 0.002(4)
C21 0.038(6) 0.050(6) 0.035(5) -0.008(5) 0.005(4) -0.005(5)
C15 0.048(6) 0.040(6) 0.027(5) -0.004(4) 0.004(4) -0.013(5)

loop_
_atom_type_symbol
_atom_type_description
_atom_type_scat_dispersion_real
_atom_type_scat_dispersion_imag
_atom_type_scat_source
C C 0.0033 0.0016 'International Tables Vol C Tables 4.2.6.8 and 6.1.1.4'
H H 0.0000 0.0000 'International Tables Vol C Tables 4.2.6.8 and 6.1.1.4'
N N 0.0061 0.0033 'International Tables Vol C Tables 4.2.6.8 and 6.1.1.4'
Br Br -0.2901 2.4595 'International Tables Vol C Tables 4.2.6.8 and 6.1.1.4'

loop_
_geom_angle_atom_site_label_1
_geom_angle_atom_site_label_2
_geom_angle_atom_site_label_3
_geom_angle
C11 C10 C23 121.6(9)
C11 C10 C9 118.9(8)
C23 C10 C9 119.4(7)
N2 C1 C8 112.0(7)
N2 C1 C2 108.3(7)
C8 C1 C2 112.9(7)
N2 C1 H1 109(5)
C8 C1 H1 105(4)
C2 C1 H1 110(4)
C21 C22 C23 121.1(10)
C21 C22 H22 119.4
C23 C22 H22 119.4
C15 C14 C13 119.9(9)
C15 C14 H14 120.0
C13 C14 H14 120.1
C3 C2 C7 119.3(9)
C3 C2 C1 124.4(9)
C7 C2 C1 116.1(8)
C13 C12 C11 123.1(10)
C13 C12 H12 118.4
C11 C12 H12 118.5
N1 C8 C1 176.1(10)
C10 C11 C12 125.1(10)
C10 C11 C16 118.2(9)
C12 C11 C16 116.7(8)
C4 C5 C6 119.3(9)
C4 C5 Br1 120.5(7)
C6 C5 Br1 120.2(8)
C12 C13 C14 119.4(10)
C12 C13 H13 120.3
C14 C13 H13 120.3
C17 C16 C15 123.3(9)
C17 C16 C11 119.1(8)
C15 C16 C11 117.6(9)
C6 C7 C2 120.6(9)
C6 C7 H7 119.7
C2 C7 H7 119.7
C2 C3 C4 119.6(9)
C2 C3 H3 120.2
C4 C3 H3 120.1
C20 C19 C18 122.4(9)
C20 C19 H19 118.8
C18 C19 H19 118.8
C7 C6 C5 120.8(10)
C7 C6 H6 119.6
C5 C6 H6 119.6
C17 C18 C19 123.3(9)
C17 C18 C23 119.2(9)
C19 C18 C23 117.5(8)
C16 C17 C18 123.3(9)
C16 C17 H17 118.3
C18 C17 H17 118.4
C22 C23 C10 123.6(9)
C22 C23 C18 118.0(9)
C10 C23 C18 118.4(8)
C5 C4 C3 120.4(9)
C5 C4 H4 119.8
C3 C4 H4 119.8
C1 N2 C9 114.9(7)
C1 N2 H2 105(7)
C9 N2 H2 109(6)
C19 C20 C21 120.0(9)
C19 C20 H20 120.0
C21 C20 H20 120.0
N2 C9 C10 108.0(7)
N2 C9 H9 110.6
C10 C9 H9 110.1
N2 C9 H9A 109.5
C10 C9 H9A 110.2
H9 C9 H9A 108.4
C22 C21 C20 121.0(9)
C22 C21 H21 119.5
C20 C21 H21 119.5
C14 C15 C16 123.2(10)
C14 C15 H15 118.4
C16 C15 H15 118.5

loop_
_geom_bond_atom_site_label_1
_geom_bond_atom_site_label_2
_geom_bond_distance
Br1 C5 1.874(10)
C10 C11 1.397(11)
C10 C23 1.422(13)
C10 C9 1.508(13)
C1 N2 1.467(10)
C1 C8 1.495(14)
C1 C2 1.516(13)
C1 H1 1.08(8)
C22 C21 1.341(13)
C22 C23 1.418(11)
C22 H22 0.9500
C14 C15 1.331(14)
C14 C13 1.435(16)
C14 H14 0.9500
C2 C3 1.390(11)
C2 C7 1.408(13)
N1 C8 1.134(13)
C12 C13 1.354(13)
C12 C11 1.415(13)
C12 H12 0.9500
C11 C16 1.474(14)
C5 C4 1.389(14)
C5 C6 1.396(13)
C13 H13 0.9500
C16 C17 1.377(12)
C16 C15 1.416(12)
C7 C6 1.354(12)
C7 H7 0.9500
C3 C4 1.398(13)
C3 H3 0.9500
C19 C20 1.321(13)
C19 C18 1.423(13)
C19 H19 0.9500
C6 H6 0.9500
C18 C17 1.371(12)
C18 C23 1.459(13)
C17 H17 0.9500
C4 H4 0.9500
N2 C9 1.475(10)
N2 H2 0.86(9)
C20 C21 1.432(14)
C20 H20 0.9500
C9 H9 0.9900
C9 H9A 0.9900
C21 H21 0.9500
C15 H15 0.9500

loop_
_geom_torsion_atom_site_label_1
_geom_torsion_atom_site_label_2
_geom_torsion_atom_site_label_3
_geom_torsion_atom_site_label_4
_geom_torsion
N2 C1 C2 C3 -103.6(9)
C8 C1 C2 C3 21.0(11)
N2 C1 C2 C7 71.8(9)
C8 C1 C2 C7 -163.7(7)
C23 C10 C11 C12 -176.7(8)
C9 C10 C11 C12 6.2(13)
C23 C10 C11 C16 4.2(12)
C9 C10 C11 C16 -172.8(7)
C13 C12 C11 C10 178.1(9)
C13 C12 C11 C16 -2.8(13)
C11 C12 C13 C14 2.0(14)
C15 C14 C13 C12 0.6(15)
C10 C11 C16 C17 -0.9(11)
C12 C11 C16 C17 179.9(8)
C10 C11 C16 C15 -179.8(8)
C12 C11 C16 C15 1.1(11)
C3 C2 C7 C6 0.4(12)
C1 C2 C7 C6 -175.2(7)
C7 C2 C3 C4 -0.7(11)
C1 C2 C3 C4 174.5(8)
C2 C7 C6 C5 -0.1(12)
C4 C5 C6 C7 0.1(13)
Br1 C5 C6 C7 -179.8(6)
C20 C19 C18 C17 178.8(8)
C20 C19 C18 C23 -0.2(12)
C15 C16 C17 C18 176.3(8)
C11 C16 C17 C18 -2.4(12)
C19 C18 C17 C16 -176.6(8)
C23 C18 C17 C16 2.4(12)
C21 C22 C23 C10 -179.8(9)
C21 C22 C23 C18 0.3(12)
C11 C10 C23 C22 175.9(8)
C9 C10 C23 C22 -7.1(13)
C11 C10 C23 C18 -4.2(12)
C9 C10 C23 C18 172.8(7)
C17 C18 C23 C22 -179.2(8)
C19 C18 C23 C22 -0.2(11)
C17 C18 C23 C10 0.9(12)
C19 C18 C23 C10 179.9(8)
C6 C5 C4 C3 -0.4(12)
Br1 C5 C4 C3 179.5(6)
C2 C3 C4 C5 0.7(12)
C8 C1 N2 C9 -53.1(10)
C2 C1 N2 C9 72.1(9)
C18 C19 C20 C21 0.3(14)
C1 N2 C9 C10 -160.7(7)
C11 C10 C9 N2 88.9(9)
C23 C10 C9 N2 -88.3(9)
C23 C22 C21 C20 -0.2(14)
C19 C20 C21 C22 -0.1(14)
C13 C14 C15 C16 -2.4(14)
C17 C16 C15 C14 -177.3(9)
C11 C16 C15 C14 1.5(13)
